data_2206982
loop_
_publ_author_name
'Sundari Bhaskaran'
'D. Velmurugan'
'K. Ravikumar'
'A. K. Mohana Krishnan'
'C. Prakash'

_publ_section_title
;
 2-Ethyl 3,4-dimethyl 4'-methylbiphenyl-2,3,4-tricarboxylate
;
_journal_coeditor_code IS6115
_journal_issue 10
_journal_name_full 'Acta Crystallographica Section E'
_journal_page_first o3339
_journal_page_last o3341
_journal_paper_doi 10.1107/S1600536805029090
_journal_volume 61
_journal_year 2005
_chemical_formula_iupac 'C20 H20 O6'
_chemical_formula_moiety 'C20 H20 O6'
_chemical_formula_sum 'C20 H20 O6'
_chemical_formula_weight 356.36
_chemical_name_systematic
;
2-Ethyl 3,4-dimethyl 4'-methylbiphenyl-2,3,4-tricarboxylate
;
_space_group_IT_number 14
_symmetry_cell_setting monoclinic
_symmetry_space_group_name_Hall '-P 2yn'
_symmetry_space_group_name_H-M 'P 1 21/n 1'
_atom_sites_solution_hydrogens geom
_atom_sites_solution_primary direct
_atom_sites_solution_secondary difmap
_audit_creation_method SHELXL-97
_cell_angle_alpha 90.00
_cell_angle_beta 105.6700(10)
_cell_angle_gamma 90.00
_cell_formula_units_Z 4
_cell_length_a 6.7650(6)
_cell_length_b 23.8952(19)
_cell_length_c 12.0094(10)
_cell_measurement_reflns_used 3056
_cell_measurement_temperature 293(2)
_cell_measurement_theta_max 27.89
_cell_measurement_theta_min 2.36
_cell_volume 1869.2(3)
_computing_cell_refinement 'SAINT (Bruker, 2001)'
_computing_data_collection 'SMART (Bruker, 2001)'
_computing_data_reduction SAINT
_computing_molecular_graphics
;
ORTEP-3 (Farrugia, 1997) and PLATON (Spek, 2003)
;
_computing_publication_material SHELXL97
_computing_structure_refinement 'SHELXL97 (Sheldrick, 1997)'
_computing_structure_solution 'SHELXS97 (Sheldrick, 1997)'
_diffrn_ambient_temperature 293(2)
_diffrn_measured_fraction_theta_full 0.974
_diffrn_measured_fraction_theta_max 0.956
_diffrn_measurement_device 'Bruker SMART APEX'
_diffrn_measurement_device_type 'Bruker SMART APEX CCD area-detector'
_diffrn_measurement_method \w
_diffrn_radiation_monochromator graphite
_diffrn_radiation_source 'fine-focus sealed tube'
_diffrn_radiation_type MoK\a
_diffrn_radiation_wavelength 0.71073
_diffrn_reflns_av_R_equivalents 0.0251
_diffrn_reflns_av_sigmaI/netI 0.0215
_diffrn_reflns_limit_h_max 8
_diffrn_reflns_limit_h_min -8
_diffrn_reflns_limit_k_max 30
_diffrn_reflns_limit_k_min -31
_diffrn_reflns_limit_l_max 15
_diffrn_reflns_limit_l_min -15
_diffrn_reflns_number 21287
_diffrn_reflns_theta_full 25.00
_diffrn_reflns_theta_max 27.98
_diffrn_reflns_theta_min 1.70
_diffrn_standards_decay_% 0
_diffrn_standards_number 0
_exptl_absorpt_coefficient_mu 0.094
_exptl_absorpt_correction_type none
_exptl_crystal_colour Colourless
_exptl_crystal_density_diffrn 1.266
_exptl_crystal_density_method 'not measured'
_exptl_crystal_description Block
_exptl_crystal_F_000 752
_exptl_crystal_size_max 0.23
_exptl_crystal_size_mid 0.21
_exptl_crystal_size_min 0.19
_refine_diff_density_max 0.320
_refine_diff_density_min -0.198
_refine_ls_extinction_method none
_refine_ls_goodness_of_fit_ref 1.094
_refine_ls_hydrogen_treatment constr
_refine_ls_matrix_type full
_refine_ls_number_parameters 239
_refine_ls_number_reflns 4398
_refine_ls_number_restraints 0
_refine_ls_restrained_S_all 1.094
_refine_ls_R_factor_all 0.0941
_refine_ls_R_factor_gt 0.0743
_refine_ls_shift/su_max 0.000
_refine_ls_shift/su_mean 0.000
_refine_ls_structure_factor_coef Fsqd
_refine_ls_weighting_details 'w = 1/[\s^2^(Fo^2^)+(0.1204P)^2^+0.2698P] where P = (Fo^2^+2Fc^2^)/3'
_refine_ls_weighting_scheme calc
_refine_ls_wR_factor_gt 0.2014
_refine_ls_wR_factor_ref 0.2170
_reflns_number_gt 3295
_reflns_number_total 4398
_reflns_threshold_expression I>2\s(I)
_cod_data_source_file is6115.cif
_cod_data_source_block I
_cod_original_sg_symbol_H-M 'P 21/n'
_cod_database_code 2206982
_cod_database_fobs_code 2206982

loop_
_symmetry_equiv_pos_as_xyz
'x, y, z'
'-x+1/2, y+1/2, -z+1/2'
'-x, -y, -z'
'x-1/2, -y-1/2, z-1/2'

loop_
_atom_site_label
_atom_site_fract_x
_atom_site_fract_y
_atom_site_fract_z
_atom_site_U_iso_or_equiv
_atom_site_adp_type
_atom_site_calc_flag
_atom_site_refinement_flags
_atom_site_occupancy
_atom_site_type_symbol
O1 1.2520(3) 0.20486(7) 0.75542(15) 0.0735(5) Uani d . 1 O
O2 1.1006(3) 0.13339(7) 0.64428(14) 0.0740(5) Uani d . 1 O
O3 0.9915(3) 0.23666(8) 0.96656(15) 0.0865(6) Uani d . 1 O
O4 0.8275(2) 0.20413(6) 0.79192(12) 0.0589(4) Uani d . 1 O
O5 0.9565(4) 0.12263(10) 1.19172(16) 0.0965(7) Uani d . 1 O
O6 0.7289(3) 0.15045(9) 1.03081(15) 0.0787(5) Uani d . 1 O
C1 1.2643(3) 0.07016(9) 0.86501(19) 0.0562(5) Uani d . 1 C
C2 1.1657(3) 0.12252(8) 0.84392(17) 0.0526(5) Uani d . 1 C
C3 1.0524(3) 0.14307(9) 0.91630(17) 0.0527(5) Uani d . 1 C
C4 1.0355(3) 0.11120(9) 1.01143(18) 0.0571(5) Uani d . 1 C
C5 1.1356(3) 0.06035(10) 1.0330(2) 0.0646(6) Uani d . 1 C
H5 1.1287 0.0396 1.0974 0.077 Uiso calc R 1 H
C6 1.2453(3) 0.03998(10) 0.9609(2) 0.0644(6) Uani d . 1 C
H6 1.3085 0.0052 0.9764 0.077 Uiso calc R 1 H
C7 1.3942(3) 0.04745(9) 0.79344(19) 0.0574(5) Uani d . 1 C
C8 1.3752(4) -0.00794(10) 0.7560(2) 0.0688(6) Uani d . 1 C
H8 1.2760 -0.0307 0.7733 0.083 Uiso calc R 1 H
C9 1.5020(4) -0.02946(11) 0.6936(2) 0.0763(7) Uani d . 1 C
H9 1.4865 -0.0666 0.6699 0.092 Uiso calc R 1 H
C10 1.6505(4) 0.00265(12) 0.6655(2) 0.0716(7) Uani d . 1 C
C11 1.6690(4) 0.05744(12) 0.7018(2) 0.0720(7) Uani d . 1 C
H11 1.7675 0.0801 0.6834 0.086 Uiso calc R 1 H
C12 1.5440(3) 0.07979(10) 0.7652(2) 0.0647(6) Uani d . 1 C
H12 1.5609 0.1169 0.7890 0.078 Uiso calc R 1 H
C13 1.1810(3) 0.15853(9) 0.74366(18) 0.0556(5) Uani d . 1 C
C14 1.0986(6) 0.16402(14) 0.5388(2) 0.0992(11) Uani d . 1 C
H14A 1.1464 0.2020 0.5573 0.119 Uiso calc R 1 H
H14B 1.1875 0.1459 0.4985 0.119 Uiso calc R 1 H
C15 0.8881(9) 0.1641(3) 0.4673(4) 0.186(3) Uani d . 1 C
H15A 0.8314 0.1272 0.4658 0.279 Uiso calc R 1 H
H15B 0.8851 0.1753 0.3901 0.279 Uiso calc R 1 H
H15C 0.8085 0.1899 0.4988 0.279 Uiso calc R 1 H
C16 0.9555(3) 0.20011(9) 0.89624(17) 0.0555(5) Uani d . 1 C
C17 0.7308(4) 0.25823(11) 0.7612(2) 0.0767(7) Uani d . 1 C
H17A 0.6427 0.2662 0.8099 0.115 Uiso calc R 1 H
H17B 0.6511 0.2576 0.6818 0.115 Uiso calc R 1 H
H17C 0.8345 0.2866 0.7715 0.115 Uiso calc R 1 H
C18 0.9069(4) 0.12911(10) 1.0888(2) 0.0629(6) Uani d . 1 C
C19 0.5938(5) 0.17025(13) 1.0980(3) 0.0863(8) Uani d . 1 C
H19A 0.5462 0.1390 1.1339 0.129 Uiso calc R 1 H
H19B 0.4784 0.1892 1.0480 0.129 Uiso calc R 1 H
H19C 0.6674 0.1956 1.1566 0.129 Uiso calc R 1 H
C20 1.7892(5) -0.02138(16) 0.5980(3) 0.1012(11) Uani d . 1 C
H20A 1.8809 0.0072 0.5857 0.152 Uiso calc R 1 H
H20B 1.7076 -0.0349 0.5247 0.152 Uiso calc R 1 H
H20C 1.8674 -0.0517 0.6407 0.152 Uiso calc R 1 H

loop_
_atom_site_aniso_label
_atom_site_aniso_U_11
_atom_site_aniso_U_22
_atom_site_aniso_U_33
_atom_site_aniso_U_12
_atom_site_aniso_U_13
_atom_site_aniso_U_23
O1 0.0883(12) 0.0572(9) 0.0785(11) -0.0153(8) 0.0285(9) 0.0105(8)
O2 0.0986(13) 0.0649(10) 0.0539(9) -0.0087(9) 0.0129(9) 0.0102(7)
O3 0.1146(15) 0.0699(11) 0.0614(10) -0.0028(10) 0.0004(10) -0.0107(8)
O4 0.0630(9) 0.0591(9) 0.0490(8) 0.0046(7) 0.0056(6) 0.0052(6)
O5 0.1218(17) 0.1114(17) 0.0569(11) 0.0112(13) 0.0251(11) 0.0199(10)
O6 0.0628(10) 0.1073(14) 0.0641(10) -0.0014(9) 0.0137(8) -0.0097(9)
C1 0.0432(10) 0.0577(12) 0.0607(12) -0.0073(8) 0.0023(9) 0.0123(9)
C2 0.0464(10) 0.0535(11) 0.0514(11) -0.0102(8) 0.0020(8) 0.0095(8)
C3 0.0471(10) 0.0560(11) 0.0479(10) -0.0100(8) 0.0005(8) 0.0068(8)
C4 0.0504(11) 0.0652(13) 0.0493(11) -0.0144(9) 0.0025(9) 0.0087(9)
C5 0.0559(12) 0.0716(14) 0.0593(13) -0.0095(10) 0.0039(10) 0.0255(11)
C6 0.0508(11) 0.0617(13) 0.0742(15) -0.0004(10) 0.0054(11) 0.0237(11)
C7 0.0467(10) 0.0568(12) 0.0598(12) -0.0016(9) -0.0007(9) 0.0112(9)
C8 0.0596(13) 0.0618(14) 0.0751(15) -0.0035(10) 0.0013(11) 0.0157(11)
C9 0.0815(17) 0.0641(14) 0.0699(15) 0.0112(13) -0.0023(13) 0.0015(11)
C10 0.0604(13) 0.0893(18) 0.0549(13) 0.0139(12) -0.0020(10) 0.0057(12)
C11 0.0536(12) 0.0894(18) 0.0684(15) -0.0093(12) 0.0084(11) 0.0004(13)
C12 0.0521(11) 0.0662(14) 0.0725(14) -0.0106(10) 0.0113(11) -0.0029(11)
C13 0.0548(11) 0.0547(12) 0.0573(12) -0.0019(9) 0.0152(9) 0.0085(9)
C14 0.155(3) 0.089(2) 0.0556(15) 0.000(2) 0.0315(18) 0.0127(13)
C15 0.156(5) 0.291(8) 0.102(3) 0.031(5) 0.017(3) 0.091(4)
C16 0.0579(11) 0.0585(12) 0.0472(11) -0.0092(9) 0.0092(9) 0.0032(9)
C17 0.0837(17) 0.0708(15) 0.0722(15) 0.0205(13) 0.0154(13) 0.0156(12)
C18 0.0693(14) 0.0611(13) 0.0557(13) -0.0177(10) 0.0126(11) 0.0058(10)
C19 0.0812(17) 0.0902(19) 0.093(2) -0.0099(15) 0.0332(15) -0.0198(15)
C20 0.095(2) 0.133(3) 0.0725(18) 0.037(2) 0.0159(16) 0.0019(17)

loop_
_atom_type_symbol
_atom_type_description
_atom_type_scat_dispersion_real
_atom_type_scat_dispersion_imag
_atom_type_scat_source
C C 0.0033 0.0016 'International Tables Vol C Tables 4.2.6.8 and 6.1.1.4'
H H 0.0000 0.0000 'International Tables Vol C Tables 4.2.6.8 and 6.1.1.4'
O O 0.0106 0.0060 'International Tables Vol C Tables 4.2.6.8 and 6.1.1.4'

loop_
_geom_angle_atom_site_label_1
_geom_angle_atom_site_label_2
_geom_angle_atom_site_label_3
_geom_angle
_geom_angle_publ_flag
C13 O2 C14 117.6(2) y
C16 O4 C17 116.2(2) y
C18 O6 C19 117.0(2) y
C6 C1 C2 117.6(2) y
C6 C1 C7 119.3(2) ?
C2 C1 C7 123.03(18) ?
C3 C2 C1 120.94(18) ?
C3 C2 C13 117.73(18) ?
C1 C2 C13 121.3(2) ?
C2 C3 C4 119.7(2) ?
C2 C3 C16 120.58(18) ?
C4 C3 C16 119.6(2) ?
C5 C4 C3 119.1(2) ?
C5 C4 C18 118.21(19) ?
C3 C4 C18 122.6(2) ?
C6 C5 C4 121.0(2) ?
C6 C5 H5 119.5 ?
C4 C5 H5 119.5 ?
C5 C6 C1 121.6(2) y
C5 C6 H6 119.2 ?
C1 C6 H6 119.2 ?
C12 C7 C8 117.4(2) y
C12 C7 C1 121.5(2) ?
C8 C7 C1 121.0(2) ?
C9 C8 C7 120.8(2) ?
C9 C8 H8 119.6 ?
C7 C8 H8 119.6 ?
C10 C9 C8 121.8(3) y
C10 C9 H9 119.1 ?
C8 C9 H9 119.1 ?
C11 C10 C9 117.6(2) y
C11 C10 C20 121.0(3) ?
C9 C10 C20 121.4(3) ?
C10 C11 C12 121.5(2) y
C10 C11 H11 119.2 ?
C12 C11 H11 119.2 ?
C7 C12 C11 120.9(2) ?
C7 C12 H12 119.6 ?
C11 C12 H12 119.6 ?
O1 C13 O2 125.6(2) y
O1 C13 C2 123.0(2) ?
O2 C13 C2 111.32(18) ?
C15 C14 O2 107.0(3) ?
C15 C14 H14A 110.3 ?
O2 C14 H14A 110.3 ?
C15 C14 H14B 110.3 ?
O2 C14 H14B 110.3 ?
H14A C14 H14B 108.6 ?
C14 C15 H15A 109.5 ?
C14 C15 H15B 109.5 ?
H15A C15 H15B 109.5 ?
C14 C15 H15C 109.5 ?
H15A C15 H15C 109.5 ?
H15B C15 H15C 109.5 ?
O3 C16 O4 125.1(2) y
O3 C16 C3 123.6(2) ?
O4 C16 C3 111.34(17) ?
O4 C17 H17A 109.5 ?
O4 C17 H17B 109.5 ?
H17A C17 H17B 109.5 ?
O4 C17 H17C 109.5 ?
H17A C17 H17C 109.5 ?
H17B C17 H17C 109.5 ?
O5 C18 O6 123.7(2) y
O5 C18 C4 123.7(2) ?
O6 C18 C4 112.52(19) ?
O6 C19 H19A 109.5 ?
O6 C19 H19B 109.5 ?
H19A C19 H19B 109.5 ?
O6 C19 H19C 109.5 ?
H19A C19 H19C 109.5 ?
H19B C19 H19C 109.5 ?
C10 C20 H20A 109.5 ?
C10 C20 H20B 109.5 ?
H20A C20 H20B 109.5 ?
C10 C20 H20C 109.5 ?
H20A C20 H20C 109.5 ?
H20B C20 H20C 109.5 ?

loop_
_geom_bond_atom_site_label_1
_geom_bond_atom_site_label_2
_geom_bond_distance
_geom_bond_publ_flag
O1 C13 1.200(3) ?
O2 C13 1.316(3) y
O2 C14 1.459(3) y
O3 C16 1.193(3) ?
O4 C16 1.320(2) y
O4 C17 1.451(3) y
O5 C18 1.200(3) ?
O6 C18 1.320(3) y
O6 C19 1.452(3) y
C1 C6 1.394(3) ?
C1 C2 1.408(3) ?
C1 C7 1.488(3) ?
C2 C3 1.395(3) ?
C2 C13 1.506(3) ?
C3 C4 1.403(3) ?
C3 C16 1.504(3) ?
C4 C5 1.381(3) ?
C4 C18 1.496(4) ?
C5 C6 1.373(4) ?
C5 H5 0.9300 ?
C6 H6 0.9300 ?
C7 C12 1.387(3) ?
C7 C8 1.393(3) ?
C8 C9 1.381(4) ?
C8 H8 0.9300 ?
C9 C10 1.377(4) ?
C9 H9 0.9300 ?
C10 C11 1.375(4) ?
C10 C20 1.509(4) ?
C11 C12 1.389(4) ?
C11 H11 0.9300 ?
C12 H12 0.9300 ?
C14 C15 1.450(6) ?
C14 H14A 0.9700 ?
C14 H14B 0.9700 ?
C15 H15A 0.9600 ?
C15 H15B 0.9600 ?
C15 H15C 0.9600 ?
C17 H17A 0.9600 ?
C17 H17B 0.9600 ?
C17 H17C 0.9600 ?
C19 H19A 0.9600 ?
C19 H19B 0.9600 ?
C19 H19C 0.9600 ?
C20 H20A 0.9600 ?
C20 H20B 0.9600 ?
C20 H20C 0.9600 ?

loop_
_geom_hbond_atom_site_label_D
_geom_hbond_atom_site_label_H
_geom_hbond_atom_site_label_A
_geom_hbond_site_symmetry_A
_geom_hbond_distance_DH
_geom_hbond_distance_HA
_geom_hbond_distance_DA
_geom_hbond_angle_DHA
C17 H17B O3 4_565 0.96 2.52 3.473(3) 171

loop_
_geom_torsion_atom_site_label_1
_geom_torsion_atom_site_label_2
_geom_torsion_atom_site_label_3
_geom_torsion_atom_site_label_4
_geom_torsion
C6 C1 C2 C3 -0.4(3)
C7 C1 C2 C3 -177.32(18)
C6 C1 C2 C13 178.86(19)
C7 C1 C2 C13 1.9(3)
C1 C2 C3 C4 -0.2(3)
C13 C2 C3 C4 -179.42(17)
C1 C2 C3 C16 177.27(17)
C13 C2 C3 C16 -2.0(3)
C2 C3 C4 C5 1.4(3)
C16 C3 C4 C5 -176.08(19)
C2 C3 C4 C18 -176.49(18)
C16 C3 C4 C18 6.1(3)
C3 C4 C5 C6 -2.1(3)
C18 C4 C5 C6 175.9(2)
C4 C5 C6 C1 1.6(3)
C2 C1 C6 C5 -0.3(3)
C7 C1 C6 C5 176.75(19)
C6 C1 C7 C12 -129.3(2)
C2 C1 C7 C12 47.6(3)
C6 C1 C7 C8 48.2(3)
C2 C1 C7 C8 -134.9(2)
C12 C7 C8 C9 0.2(3)
C1 C7 C8 C9 -177.3(2)
C7 C8 C9 C10 -0.3(4)
C8 C9 C10 C11 -0.1(4)
C8 C9 C10 C20 179.5(2)
C9 C10 C11 C12 0.5(4)
C20 C10 C11 C12 -179.2(2)
C8 C7 C12 C11 0.2(3)
C1 C7 C12 C11 177.7(2)
C10 C11 C12 C7 -0.5(4)
C14 O2 C13 O1 0.5(4)
C14 O2 C13 C2 178.1(2)
C3 C2 C13 O1 59.1(3)
C1 C2 C13 O1 -120.2(2)
C3 C2 C13 O2 -118.6(2)
C1 C2 C13 O2 62.1(2)
C13 O2 C14 C15 -126.1(4)
C17 O4 C16 O3 2.2(3)
C17 O4 C16 C3 -177.66(19)
C2 C3 C16 O3 -121.6(3)
C4 C3 C16 O3 55.8(3)
C2 C3 C16 O4 58.3(2)
C4 C3 C16 O4 -124.3(2)
C19 O6 C18 O5 4.2(4)
C19 O6 C18 C4 -178.8(2)
C5 C4 C18 O5 40.7(3)
C3 C4 C18 O5 -141.4(2)
C5 C4 C18 O6 -136.4(2)
C3 C4 C18 O6 41.5(3)

loop_
_cod_related_entry_id
_cod_related_entry_database
_cod_related_entry_code
1 ChemSpider 21128781
